data_2311540
loop_
_publ_author_name
'Gelbrich, Thomas'
'Griesser, Ulrich J.'

_publ_section_title
;
 Buthalital and methitural - 5,5-substituted derivatives of
 2-thio-barbituric acid forming the same type of hydrogen-bonded chain.
;
_journal_coeditor_code DX2002
_journal_issue 'Pt 12'
_journal_name_full 'Acta crystallographica. Section E, Crystallographic communications'
_journal_page_first 1908
_journal_page_last 1912
_journal_paper_doi 10.1107/S205698901701653X
_journal_volume 73
_journal_year 2017
_chemical_formula_iupac 'C11 H16 N2 O2 S'
_chemical_formula_moiety 'C11 H16 N2 O2 S'
_chemical_formula_sum 'C11 H16 N2 O2 S'
_chemical_formula_weight 240.32
_chemical_name_common 'Buthalital (Bayinal, Baytinal, Thialbutal, Transithal, Ulbreval)'
_chemical_name_systematic
;
5-(2-Methylpropyl)-5-(prop-2-en-1-yl)-2-sulfanylidene-1,3-diazinane-4,6-dione
;
_space_group_crystal_system monoclinic
_space_group_IT_number 14
_space_group_name_Hall '-P 2yn'
_space_group_name_H-M_alt 'P 1 21/n 1'
_atom_sites_solution_hydrogens mixed
_atom_sites_solution_primary direct
_atom_sites_solution_secondary difmap
_audit_creation_method SHELXL-2014/6
_cell_angle_alpha 90
_cell_angle_beta 96.539(2)
_cell_angle_gamma 90
_cell_formula_units_Z 4
_cell_length_a 8.7271(6)
_cell_length_b 11.6521(4)
_cell_length_c 12.5400(8)
_cell_measurement_reflns_used 10435
_cell_measurement_temperature 120(2)
_cell_measurement_theta_max 27.48
_cell_measurement_theta_min 2.91
_cell_volume 1266.88(13)
_computing_cell_refinement
;
DENZO (Otwinowski & Minor, 1997) and COLLECT (Hooft, 1998)
;
_computing_data_collection
;
COLLECT (Hooft, 1998)
;
_computing_data_reduction
;
DENZO (Otwinowski & Minor, 1997) and COLLECT (Hooft, 1998)
;
_computing_molecular_graphics
;
XP in SHELXTL (Sheldrick, 2008) and Mercury (Macrae <i>et al.</i>,
2006)
;
_computing_publication_material
;
PLATON (Spek, 2009), publCIF (Westrip, 2010) and <i>TOPOS</i>
(Blatov, 2006)
;
_computing_structure_refinement
;
SHELXL2014 (Sheldrick, 2015b)
;
_computing_structure_solution
;
SHELXT (Sheldrick, 2015a)
;
_diffrn_ambient_temperature 120(2)
_diffrn_detector_area_resol_mean 9.091
_diffrn_measured_fraction_theta_full 0.987
_diffrn_measured_fraction_theta_max 0.973
_diffrn_measurement_device_type 'Bruker--Nonius Roper CCD camera on \k-goniostat'
_diffrn_measurement_method '\f & \w scans'
_diffrn_radiation_monochromator graphite
_diffrn_radiation_source 'Bruker-Nonius FR591 rotating anode'
_diffrn_radiation_type MoK\a
_diffrn_radiation_wavelength 0.71073
_diffrn_reflns_av_R_equivalents 0.0669
_diffrn_reflns_limit_h_max 10
_diffrn_reflns_limit_h_min -9
_diffrn_reflns_limit_k_max 13
_diffrn_reflns_limit_k_min -12
_diffrn_reflns_limit_l_max 14
_diffrn_reflns_limit_l_min -15
_diffrn_reflns_number 9476
_diffrn_reflns_theta_full 25.242
_diffrn_reflns_theta_max 26.364
_diffrn_reflns_theta_min 3.270
_exptl_absorpt_coefficient_mu 0.244
_exptl_absorpt_correction_T_max 1.00000
_exptl_absorpt_correction_T_min 0.92359
_exptl_absorpt_correction_type multi-scan
_exptl_absorpt_process_details
;
(SADABS; Sheldrick, 2007)
;
_exptl_crystal_colour colourless
_exptl_crystal_density_diffrn 1.260
_exptl_crystal_description prism
_exptl_crystal_F_000 512
_exptl_crystal_size_max 0.400
_exptl_crystal_size_mid 0.100
_exptl_crystal_size_min 0.050
_refine_diff_density_max 0.312
_refine_diff_density_min -0.269
_refine_ls_extinction_coef 0.011(2)
_refine_ls_extinction_expression Fc^*^=kFc[1+0.001xFc^2^\l^3^/sin(2\q)]^-1/4^
_refine_ls_extinction_method
;
SHELXL2014 (Sheldrick, 2015b)
;
_refine_ls_goodness_of_fit_ref 1.042
_refine_ls_hydrogen_treatment mixed
_refine_ls_matrix_type full
_refine_ls_number_parameters 170
_refine_ls_number_reflns 2519
_refine_ls_number_restraints 2
_refine_ls_restrained_S_all 1.042
_refine_ls_R_factor_all 0.0736
_refine_ls_R_factor_gt 0.0452
_refine_ls_shift/su_max 0.000
_refine_ls_shift/su_mean 0.000
_refine_ls_structure_factor_coef Fsqd
_refine_ls_weighting_details 'w=1/[\s^2^(Fo^2^)+(0.0431P)^2^+0.2810P] where P=(Fo^2^+2Fc^2^)/3'
_refine_ls_weighting_scheme calc
_refine_ls_wR_factor_gt 0.0968
_refine_ls_wR_factor_ref 0.1076
_reflns_number_gt 1833
_reflns_number_total 2519
_reflns_threshold_expression 'I > 2\s(I)'
_cod_data_source_file dx2002sup1.cif
_cod_data_source_block I
_cod_original_cell_volume 1266.89(13)
_cod_original_sg_symbol_H-M 'P 21/n'
_cod_database_code 2311540
_shelx_space_group_comment
;
The symmetry employed for this shelxl refinement is uniquely defined
by the following loop, which should always be used as a source of
symmetry information in preference to the above space-group names.
They are only intended as comments.
;
_shelx_estimated_absorpt_t_min 0.909
_shelx_estimated_absorpt_t_max 0.988
_shelxl_version_number 2014/6

loop_
_space_group_symop_operation_xyz
'x, y, z'
'-x+1/2, y+1/2, -z+1/2'
'-x, -y, -z'
'x-1/2, -y-1/2, z-1/2'

loop_
_atom_site_type_symbol
_atom_site_label
_atom_site_fract_x
_atom_site_fract_y
_atom_site_fract_z
_atom_site_U_iso_or_equiv
_atom_site_adp_type
_atom_site_calc_flag
_atom_site_occupancy
S S2 0.13456(7) 0.87633(4) 0.94050(5) 0.0259(2) Uani d 1
O O4 0.42805(18) 0.66380(11) 0.69496(13) 0.0256(4) Uani d 1
O O6 0.26955(18) 1.04475(11) 0.60757(12) 0.0261(4) Uani d 1
N N1 0.2119(2) 0.95525(14) 0.75707(14) 0.0197(4) Uani d 1
H H1 0.162(3) 1.0169(17) 0.771(2) 0.036(7) Uiso d 1
N N3 0.2876(2) 0.76850(14) 0.79944(14) 0.0192(4) Uani d 1
H H3 0.282(3) 0.7101(16) 0.8409(17) 0.030(7) Uiso d 1
C C2 0.2138(2) 0.86637(16) 0.82860(17) 0.0181(5) Uani d 1
C C4 0.3650(2) 0.75482(16) 0.71139(17) 0.0196(5) Uani d 1
C C5 0.3698(2) 0.85445(16) 0.63413(17) 0.0187(5) Uani d 1
C C6 0.2810(2) 0.95949(16) 0.66426(17) 0.0193(5) Uani d 1
C C7 0.2939(3) 0.81243(17) 0.52224(17) 0.0225(5) Uani d 1
H H7A 0.3022 0.8740 0.4689 0.034(7) Uiso calc 1
H H7B 0.3518 0.7451 0.5000 0.034(7) Uiso calc 1
C C8 0.1275(3) 0.7801(2) 0.52146(18) 0.0286(5) Uani d 1
H H8 0.0538 0.8398 0.5236 0.038(7) Uiso calc 1
C C9 0.0781(3) 0.6733(2) 0.5180(2) 0.0397(7) Uani d 1
H H9A 0.1494 0.6119 0.5157 0.054(9) Uiso calc 1
H H9B -0.0287 0.6576 0.5176 0.051(8) Uiso calc 1
C C10 0.5409(3) 0.88428(17) 0.62406(17) 0.0221(5) Uani d 1
H H10A 0.5867 0.8189 0.5884 0.029(6) Uiso calc 1
H H10B 0.5423 0.9512 0.5756 0.025(6) Uiso calc 1
C C11 0.6456(3) 0.9114(2) 0.7264(2) 0.0322(6) Uani d 1
H H11 0.6314 0.8501 0.7802 0.052(8) Uiso calc 1
C C12 0.6132(3) 1.0262(3) 0.7760(2) 0.0494(8) Uani d 1
H H12A 0.6195 1.0872 0.7228 0.074(11) Uiso calc 1
H H12B 0.6895 1.0404 0.8382 0.076(10) Uiso calc 1
H H12C 0.5096 1.0254 0.7990 0.074(11) Uiso calc 1
C C13 0.8130(3) 0.9075(3) 0.7015(3) 0.0484(8) Uani d 1
H H13A 0.8366 0.8305 0.6764 0.068(10) Uiso calc 1
H H13B 0.8819 0.9256 0.7666 0.069(10) Uiso calc 1
H H13C 0.8278 0.9639 0.6456 0.049(8) Uiso calc 1

loop_
_atom_site_aniso_label
_atom_site_aniso_U_11
_atom_site_aniso_U_22
_atom_site_aniso_U_33
_atom_site_aniso_U_12
_atom_site_aniso_U_13
_atom_site_aniso_U_23
S2 0.0311(4) 0.0251(3) 0.0237(3) 0.0012(2) 0.0123(3) 0.0027(2)
O4 0.0280(9) 0.0144(7) 0.0365(10) 0.0023(6) 0.0129(7) 0.0001(6)
O6 0.0392(10) 0.0170(8) 0.0238(9) 0.0019(6) 0.0113(7) 0.0035(6)
N1 0.0239(11) 0.0145(9) 0.0222(10) 0.0010(7) 0.0086(8) 0.0010(7)
N3 0.0234(10) 0.0139(9) 0.0212(10) 0.0015(7) 0.0063(8) 0.0034(7)
C2 0.0164(11) 0.0172(10) 0.0203(11) -0.0026(8) 0.0002(9) -0.0009(8)
C4 0.0164(11) 0.0178(11) 0.0248(12) -0.0042(8) 0.0031(9) -0.0019(8)
C5 0.0214(12) 0.0154(10) 0.0205(11) -0.0015(8) 0.0074(9) -0.0004(8)
C6 0.0222(12) 0.0160(10) 0.0200(12) -0.0020(8) 0.0042(9) -0.0018(8)
C7 0.0262(13) 0.0213(11) 0.0207(12) -0.0024(9) 0.0063(10) -0.0025(8)
C8 0.0259(13) 0.0358(13) 0.0240(13) -0.0013(10) 0.0028(10) -0.0040(10)
C9 0.0355(16) 0.0477(16) 0.0343(15) -0.0172(13) -0.0032(12) 0.0032(11)
C10 0.0238(12) 0.0215(11) 0.0225(12) -0.0024(8) 0.0088(10) 0.0005(8)
C11 0.0269(14) 0.0405(14) 0.0287(14) -0.0073(10) 0.0016(11) 0.0039(10)
C12 0.0388(18) 0.068(2) 0.0405(17) -0.0152(14) 0.0031(14) -0.0245(15)
C13 0.0291(16) 0.066(2) 0.0496(19) -0.0035(13) 0.0025(14) 0.0078(15)

loop_
_atom_type_symbol
_atom_type_description
_atom_type_scat_dispersion_real
_atom_type_scat_dispersion_imag
_atom_type_scat_source
C C 0.0033 0.0016 'International Tables Vol C Tables 4.2.6.8 and 6.1.1.4'
H H 0.0000 0.0000 'International Tables Vol C Tables 4.2.6.8 and 6.1.1.4'
N N 0.0061 0.0033 'International Tables Vol C Tables 4.2.6.8 and 6.1.1.4'
O O 0.0106 0.0060 'International Tables Vol C Tables 4.2.6.8 and 6.1.1.4'
S S 0.1246 0.1234 'International Tables Vol C Tables 4.2.6.8 and 6.1.1.4'

loop_
_geom_angle_atom_site_label_1
_geom_angle_atom_site_label_2
_geom_angle_atom_site_label_3
_geom_angle
C2 N1 C6 127.57(17)
C2 N1 H1 117.7(17)
C6 N1 H1 114.8(17)
C4 N3 C2 126.79(17)
C4 N3 H3 117.7(16)
C2 N3 H3 115.5(16)
N1 C2 N3 115.02(18)
N1 C2 S2 122.21(15)
N3 C2 S2 122.77(15)
O4 C4 N3 120.68(18)
O4 C4 C5 120.70(19)
N3 C4 C5 118.62(17)
C4 C5 C6 113.95(17)
C4 C5 C10 108.69(17)
C6 C5 C10 111.26(16)
C4 C5 C7 107.13(16)
C6 C5 C7 107.46(17)
C10 C5 C7 108.11(16)
O6 C6 N1 120.64(18)
O6 C6 C5 121.44(18)
N1 C6 C5 117.91(17)
C8 C7 C5 113.35(17)
C8 C7 H7A 108.9
C5 C7 H7A 108.9
C8 C7 H7B 108.9
C5 C7 H7B 108.9
H7A C7 H7B 107.7
C9 C8 C7 123.4(2)
C9 C8 H8 118.3
C7 C8 H8 118.3
C8 C9 H9A 120.0
C8 C9 H9B 120.0
H9A C9 H9B 120.0
C11 C10 C5 117.95(18)
C11 C10 H10A 107.8
C5 C10 H10A 107.8
C11 C10 H10B 107.8
C5 C10 H10B 107.8
H10A C10 H10B 107.2
C12 C11 C10 114.0(2)
C12 C11 C13 109.7(2)
C10 C11 C13 108.5(2)
C12 C11 H11 108.1
C10 C11 H11 108.1
C13 C11 H11 108.1
C11 C12 H12A 109.5
C11 C12 H12B 109.5
H12A C12 H12B 109.5
C11 C12 H12C 109.5
H12A C12 H12C 109.5
H12B C12 H12C 109.5
C11 C13 H13A 109.5
C11 C13 H13B 109.5
H13A C13 H13B 109.5
C11 C13 H13C 109.5
H13A C13 H13C 109.5
H13B C13 H13C 109.5

loop_
_geom_bond_atom_site_label_1
_geom_bond_atom_site_label_2
_geom_bond_distance
S2 C2 1.638(2)
O4 C4 1.223(2)
O6 C6 1.219(2)
N1 C2 1.369(3)
N1 C6 1.371(3)
N1 H1 0.867(16)
N3 C4 1.367(3)
N3 C2 1.379(3)
N3 H3 0.861(16)
C4 C5 1.516(3)
C5 C6 1.519(3)
C5 C10 1.552(3)
C5 C7 1.561(3)
C7 C8 1.499(3)
C7 H7A 0.9900
C7 H7B 0.9900
C8 C9 1.315(3)
C8 H8 0.9500
C9 H9A 0.9500
C9 H9B 0.9500
C10 C11 1.522(3)
C10 H10A 0.9900
C10 H10B 0.9900
C11 C12 1.515(4)
C11 C13 1.529(4)
C11 H11 1.0000
C12 H12A 0.9800
C12 H12B 0.9800
C12 H12C 0.9800
C13 H13A 0.9800
C13 H13B 0.9800
C13 H13C 0.9800

loop_
_geom_hbond_atom_site_label_D
_geom_hbond_atom_site_label_H
_geom_hbond_atom_site_label_A
_geom_hbond_site_symmetry_A
_geom_hbond_distance_DH
_geom_hbond_distance_HA
_geom_hbond_distance_DA
_geom_hbond_angle_DHA
N1 H1 O4 2_556 0.867(16) 1.952(17) 2.815(2) 174(2)
N3 H3 O6 2_546 0.861(16) 2.097(17) 2.922(2) 160(2)

loop_
_geom_torsion_atom_site_label_1
_geom_torsion_atom_site_label_2
_geom_torsion_atom_site_label_3
_geom_torsion_atom_site_label_4
_geom_torsion
C6 N1 C2 N3 -3.7(3)
C6 N1 C2 S2 176.16(17)
C4 N3 C2 N1 4.2(3)
C4 N3 C2 S2 -175.64(17)
C2 N3 C4 O4 178.9(2)
C2 N3 C4 C5 -1.6(3)
O4 C4 C5 C6 177.91(19)
N3 C4 C5 C6 -1.6(3)
O4 C4 C5 C10 -57.4(2)
N3 C4 C5 C10 123.1(2)
O4 C4 C5 C7 59.2(3)
N3 C4 C5 C7 -120.3(2)
C2 N1 C6 O6 179.9(2)
C2 N1 C6 C5 0.6(3)
C4 C5 C6 O6 -177.20(19)
C10 C5 C6 O6 59.5(3)
C7 C5 C6 O6 -58.7(2)
C4 C5 C6 N1 2.0(3)
C10 C5 C6 N1 -121.3(2)
C7 C5 C6 N1 120.6(2)
C4 C5 C7 C8 62.7(2)
C6 C5 C7 C8 -60.1(2)
C10 C5 C7 C8 179.67(17)
C5 C7 C8 C9 -106.1(3)
C4 C5 C10 C11 -55.6(2)
C6 C5 C10 C11 70.6(2)
C7 C5 C10 C11 -171.58(18)
C5 C10 C11 C12 -71.7(3)
C5 C10 C11 C13 165.64(19)
